data_2000107
loop_
_publ_author_name
'Elmokhtar, O. S. M.'
'Abid, S.'
'Rzaigui, M.'
'Durif, A.'

_publ_section_title
;
 Chemical preparation and structural investigation of a new cyclohexaphosphate:
 (C~6~H~5~NH~3~)~6~P~6~O~18~ &#x00B7; 6H~2~O
;
_journal_issue 3
_journal_name_full 'Materials Chemistry and Physics'
_journal_page_first 225
_journal_page_last 230
_journal_paper_doi 10.1016/0254-0584(95)01594-9
_journal_volume 42
_journal_year 1995
_chemical_formula_sum 'C36 H60 N6 O24 P6'
_space_group_IT_number 2
_symmetry_cell_setting triclinic
_symmetry_Int_Tables_number 2
_symmetry_space_group_name_Hall '-P 1'
_symmetry_space_group_name_H-M 'P -1'
_cell_angle_alpha 114.91(5)
_cell_angle_beta 110.82(5)
_cell_angle_gamma 79.04(5)
_cell_formula_units_Z 2
_cell_length_a 12.353(8)
_cell_length_b 11.944(8)
_cell_length_c 10.154(5)
_cell_volume 1268.620
_exptl_crystal_density_diffrn 3.0
_refine_ls_R_factor_gt 0.042
_refine_ls_wR_factor_gt 0.042
_cod_database_code 2000107

loop_
_symmetry_equiv_pos_site_id
_symmetry_equiv_pos_as_xyz
1 x,y,z
2 -x,-y,-z

loop_
_atom_site_label
_atom_site_type_symbol
_atom_site_fract_x
_atom_site_fract_y
_atom_site_fract_z
P1 P -0.12115(5) 0.01810(5) 0.20711(6)
P2 P -0.03639(5) 0.22469(5) 0.19375(6)
P3 P 0.05965(5) -0.17195(5) 0.12347(6)
O1 O -0.1233(2) 0.1196(1) 0.1430(2)
O2 O 0.0066(2) -0.0433(2) 0.2194(2)
O3 O -0.1292(2) 0.0790(2) 0.3633(2)
O4 O -0.2083(1) -0.0717(1) 0.0863(2)
O5 O 0.0054(1) 0.1775(2) 0.0467(2)
O6 O 0.0685(2) 0.2148(2) 0.3189(2)
O7 O -0.1044(2) 0.3425(2) 0.2137(2)
O8 O 0.1846(2) -0.1568(2) 0.1664(2)
O9 O 0.0195(2) -0.2735(2) 0.1375(2)
O10 O 0.1253(2) 0.4065(2) 0.6101(2)
O11 O 0.1576(2) 0.1204(2) 0.5584(2)
O12 O 0.1436(3) 0.5137(2) 0.9547(3)
N1 N 0.0682(2) 0.6885(2) 0.3990(2)
C1 C 0.1630(2) 0.5956(2) 0.4012(3)
C2 C 0.1525(3) 0.4848(3) 0.2767(3)
C3 C 0.2436(3) 0.3975(3) 0.2797(4)
C4 C 0.3406(3) 0.4209(3) 0.4027(6)
C5 C 0.3492(4) 0.5298(4) 0.5271(7)
C6 C 0.2596(3) 0.6187(3) 0.5275(4)
N2 N 0.2488(2) 0.0626(2) 0.2049(2)
C7 C 0.3702(2) 0.0900(2) 0.2946(3)
C8 C 0.4506(3) 0.0618(5) 0.2257(5)
C9 C 0.5679(4) 0.0852(5) 0.3138(6)
C10 C 0.5991(3) 0.1336(4) 0.4575(5)
C11 C 0.5199(4) 0.1552(5) 0.5294(5)
C12 C 0.4033(3) 0.1335(4) 0.4481(4)
N3 N 0.2388(2) 0.2788(2) 0.8607(2)
C13 C 0.3640(3) 0.2926(2) 0.9142(3)
C14 C 0.4075(5) 0.3436(5) 0.8408(7)
C15? C 0.3911(8) 0.4167(8) 0.056(1)
C16 C 0.5281(6) 0.3519(7) 0.8848(9)
C17? C 0.509(1) 0.436(1) 0.127(1)
C18 C 0.6026(5) 0.3053(6) 0.9941(9)
C19? C 0.4119(9) 0.651(1) 0.925(1)
C20 C 0.5560(5) 0.2472(6) 1.0539(8)
C21? C 0.4437(8) 0.760(1) 0.038(1)
C22 C 0.4377(4) 0.2385(5) 1.0088(6)
C23? C 0.4324(9) 0.2177(9) -0.118(1)
H1 H 0.120(3) 0.485(3) 0.642(4)
H2 H 0.122(3) 0.368(3) 0.517(4)
H3 H 0.125(3) 0.119(3) 0.473(4)
H4 H 0.140(3) 0.052(3) 0.548(4)
H5 H 0.143(3) 0.556(3) 0.917(4)
H6 H 0.121(3) 0.565(4) 1.030(4)
H7 H 0.089(3) 0.757(3) 0.478(3)
H8 H 0.051(3) 0.706(3) 0.317(4)
H9 H 0.002(3) 0.659(3) 0.393(3)
H10 H 0.231(3) 0.069(3) 0.116(4)
H11 H 0.203(3) 0.120(3) 0.249(4)
H12 H 0.228(3) -0.025(3) 0.180(3)
H13 H 0.224(3) 0.228(3) 0.892(4)
H14 H 0.201(3) 0.353(3) 0.891(3)
H15 H 0.212(3) 0.243(3) 0.752(4)
P3A P -0.05965(5) 0.17195(5) -0.12347(6)
O2A O -0.0066(2) 0.0433(2) -0.2194(2)
P1A P 0.12115(5) -0.01810(5) -0.20711(6)
O1A O 0.1233(2) -0.1196(1) -0.1430(2)
P2A P 0.03639(5) -0.22469(5) -0.19375(6)
O5A O -0.0054(1) -0.1775(2) -0.0467(2)
O6A O -0.0685(2) -0.2148(2) -0.3189(2)
O7A O 0.1044(2) -0.3425(2) -0.2137(2)
O3A O 0.1292(2) -0.0790(2) -0.3633(2)
O4A O 0.2083(1) 0.0717(1) -0.0863(2)
O8A O -0.1846(2) 0.1568(2) -0.1664(2)
O9A O -0.0195(2) 0.2735(2) -0.1375(2)

loop_
_atom_type_symbol
_atom_type_radius_bond
C 0.68
H 0.23
N 0.68
O 0.68
P 1.05
